data_4332870
loop_
_publ_author_name
'Wilson, Richard E.'
'Almond, Philip M.'
'Burns, Peter C.'
'Soderholm, L.'

_publ_section_title
;
 The Structure and Synthesis of Plutonium(III) Chlorides from Aqueous
 Solution
;
_journal_issue 21
_journal_name_full 'Inorganic Chemistry'
_journal_page_first 8483
_journal_page_last 8485
_journal_paper_doi 10.1021/ic060979a
_journal_volume 45
_journal_year 2006
_chemical_formula_moiety 'C8 H20 N, C8 H19 N, 2(Cl2 O6 Pu), 4(Cl), 4(O)'
_chemical_formula_sum 'C8 H19.5 Cl4 N O8 Pu'
_chemical_formula_weight 641.55
_chemical_name_systematic
; 
 ? 
;
_space_group_IT_number 1
_symmetry_cell_setting triclinic
_symmetry_space_group_name_Hall 'P 1'
_symmetry_space_group_name_H-M 'P 1'
_atom_sites_solution_hydrogens geom
_atom_sites_solution_primary direct
_atom_sites_solution_secondary difmap
_audit_creation_method SHELXL-97
_cell_angle_alpha 88.3100(10)
_cell_angle_beta 89.6850(10)
_cell_angle_gamma 74.6040(10)
_cell_formula_units_Z 2
_cell_length_a 8.6310(4)
_cell_length_b 11.0609(6)
_cell_length_c 12.1112(6)
_cell_measurement_reflns_used 15746
_cell_measurement_temperature 173(2)
_cell_measurement_theta_max 33.69
_cell_measurement_theta_min 2.45
_cell_volume 1114.24(10)
_computing_cell_refinement 'APEX II, SAINT+ (Bruker, 2004)'
_computing_data_collection 'APEX II (Bruker, 2004)'
_computing_data_reduction 'SAINT+ (Bruker, 2004)'
_computing_molecular_graphics 'SHELXL-97 (Sheldrick, 1997)'
_computing_publication_material 'SHELXCIF-97 (Sheldrick, 1997)'
_computing_structure_refinement 'SHELXL-97 (Sheldrick, 1997)'
_computing_structure_solution 'SHELXS-97 (Sheldrick, 1990)'
_diffrn_ambient_temperature 173(2)
_diffrn_measured_fraction_theta_full 0.937
_diffrn_measured_fraction_theta_max 0.937
_diffrn_measurement_device_type 'Bruker APEX II CCD'
_diffrn_measurement_method '0.3 wide w/exposures'
_diffrn_radiation_monochromator graphite
_diffrn_radiation_source 'fine-focus sealed tube'
_diffrn_radiation_type MoK\a
_diffrn_radiation_wavelength 0.71073
_diffrn_reflns_av_R_equivalents 0.0264
_diffrn_reflns_av_sigmaI/netI 0.0830
_diffrn_reflns_limit_h_max 13
_diffrn_reflns_limit_h_min -13
_diffrn_reflns_limit_k_max 17
_diffrn_reflns_limit_k_min -16
_diffrn_reflns_limit_l_max 18
_diffrn_reflns_limit_l_min -18
_diffrn_reflns_number 20597
_diffrn_reflns_theta_full 33.69
_diffrn_reflns_theta_max 33.69
_diffrn_reflns_theta_min 2.45
_diffrn_standards_number 0
_exptl_absorpt_coefficient_mu 3.463
_exptl_absorpt_correction_T_max '0.815885 rato min/max'
_exptl_absorpt_correction_T_min '0.815885 ratio min/max'
_exptl_absorpt_correction_type multi-scan
_exptl_absorpt_process_details SADABS
_exptl_crystal_colour blue-green
_exptl_crystal_density_diffrn 1.912
_exptl_crystal_density_meas ?
_exptl_crystal_density_method 'not measured'
_exptl_crystal_description prism
_exptl_crystal_F_000 601
_exptl_crystal_size_max 0.225
_exptl_crystal_size_mid 0.055
_exptl_crystal_size_min 0.047
_refine_diff_density_max 2.168
_refine_diff_density_min -0.952
_refine_diff_density_rms 0.205
_refine_ls_abs_structure_details 'Flack H D (1983), Acta Cryst. A39, 876-881'
_refine_ls_abs_structure_Flack 0.011(11)
_refine_ls_extinction_method none
_refine_ls_goodness_of_fit_ref 0.954
_refine_ls_hydrogen_treatment mixed
_refine_ls_matrix_type full
_refine_ls_number_parameters 397
_refine_ls_number_reflns 15746
_refine_ls_number_restraints 3
_refine_ls_restrained_S_all 0.954
_refine_ls_R_factor_all 0.0619
_refine_ls_R_factor_gt 0.0407
_refine_ls_shift/su_max 0.001
_refine_ls_shift/su_mean 0.000
_refine_ls_structure_factor_coef Fsqd
_refine_ls_weighting_details 'calc w=1/[\s^2^(Fo^2^)+(0.0233P)^2^+0.0000P] where P=(Fo^2^+2Fc^2^)/3'
_refine_ls_weighting_scheme calc
_refine_ls_wR_factor_gt 0.0710
_refine_ls_wR_factor_ref 0.0763
_reflns_number_gt 12602
_reflns_number_total 15746
_reflns_threshold_expression >2sigma(I)
_cod_data_source_file ic060979asup1.cif
_cod_data_source_block p1
_cod_depositor_comments
;
The following automatic conversions were performed:

'_exptl_crystal_density_meas' value 'not measured' was changed to '?'
- the value is perceived as not measured.

Automatic conversion script
Id: cif_fix_values 3008 2015-01-20 13:52:24Z robertas 
;
_cod_original_formula_sum 'C8 H19.50 Cl4 N O8 Pu'
_cod_database_code 4332870

loop_
_symmetry_equiv_pos_as_xyz
'x, y, z'

loop_
_atom_site_label
_atom_site_type_symbol
_atom_site_fract_x
_atom_site_fract_y
_atom_site_fract_z
_atom_site_U_iso_or_equiv
_atom_site_adp_type
_atom_site_occupancy
_atom_site_symmetry_multiplicity
_atom_site_calc_flag
_atom_site_refinement_flags
Pu1 Pu 0.998162(19) 0.442289(17) 0.434908(15) 0.01418(10) Uani 1 1 d .
Pu2 Pu 0.70486(2) 0.432680(17) 0.937381(16) 0.01483(10) Uani 1 1 d .
Cl1 Cl 0.77150(19) 0.62022(15) 0.30830(13) 0.0236(3) Uani 1 1 d .
Cl2 Cl 1.0576(2) 0.26197(16) 0.27017(13) 0.0238(3) Uani 1 1 d .
Cl3 Cl 0.8062(2) 0.61546(15) 0.81183(13) 0.0236(3) Uani 1 1 d .
Cl4 Cl 0.7621(2) 0.26526(16) 0.76520(14) 0.0251(3) Uani 1 1 d .
Cl5 Cl 1.1253(4) 0.6645(3) 0.0666(3) 0.0278(7) Uani 1 1 d .
Cl6 Cl 0.5714(4) 0.2055(3) 0.2898(3) 0.0267(7) Uani 1 1 d .
Cl7 Cl 0.4224(3) 0.6711(3) 0.5702(2) 0.0291(6) Uani 1 1 d .
Cl8 Cl 1.2946(4) 0.2229(3) 0.7761(2) 0.0286(6) Uani 1 1 d .
O1 O 1.1506(6) 0.5614(5) 0.3186(4) 0.0283(11) Uani 1 1 d .
O2 O 1.2814(5) 0.3149(4) 0.4542(4) 0.0244(10) Uani 1 1 d .
O3 O 1.1335(5) 0.5554(4) 0.5598(4) 0.0237(10) Uani 1 1 d .
O4 O 1.0240(5) 0.3253(4) 0.6116(4) 0.0255(10) Uani 1 1 d .
O5 O 0.7786(5) 0.3362(4) 0.4415(4) 0.0242(10) Uani 1 1 d .
O6 O 0.7921(5) 0.5620(5) 0.5622(4) 0.0275(11) Uani 1 1 d .
O7 O 0.4711(6) 0.5582(5) 0.8249(4) 0.0284(11) Uani 1 1 d .
O8 O 0.9982(6) 0.3293(5) 0.9379(4) 0.0262(10) Uani 1 1 d .
O9 O 0.8343(6) 0.5471(5) 1.0655(4) 0.0273(11) Uani 1 1 d .
O10 O 0.7649(6) 0.2993(5) 1.1079(4) 0.0289(11) Uani 1 1 d .
O11 O 0.5021(5) 0.3094(4) 0.9539(4) 0.0253(10) Uani 1 1 d .
O12 O 0.4952(5) 0.5446(4) 1.0656(4) 0.0223(10) Uani 1 1 d .
O13 O 1.5148(10) 0.3815(8) 0.5749(7) 0.0280(19) Uani 1 1 d .
O14 O 1.4758(10) 0.5004(8) 0.2886(8) 0.027(2) Uani 1 1 d .
O15 O 0.2274(11) 0.3761(9) 1.0767(8) 0.031(2) Uani 1 1 d .
O16 O 0.1842(10) 0.5129(8) 0.7838(7) 0.0263(18) Uani 1 1 d .
N1 N 0.4274(7) 0.9287(5) 1.0561(4) 0.0206(11) Uani 1 1 d .
N2 N 0.9339(6) 0.9372(5) 0.5521(5) 0.0211(11) Uani 1 1 d .
C1 C 0.2813(8) 1.0399(6) 1.0470(6) 0.0263(15) Uani 1 1 d .
H1A H 0.2891 1.0879 0.9779 0.032 Uiso 1 1 calc R
H1B H 0.2824 1.0955 1.1094 0.032 Uiso 1 1 calc R
C2 C 0.1211(9) 1.0055(8) 1.0474(7) 0.0353(18) Uani 1 1 d .
H2A H 0.0327 1.0822 1.0412 0.053 Uiso 1 1 calc R
H2B H 0.1106 0.9600 1.1164 0.053 Uiso 1 1 calc R
H2C H 0.1173 0.9524 0.9847 0.053 Uiso 1 1 calc R
C3 C 0.4267(8) 0.8493(6) 1.1593(5) 0.0240(14) Uani 1 1 d .
H3A H 0.5259 0.7793 1.1609 0.029 Uiso 1 1 calc R
H3B H 0.3343 0.8123 1.1556 0.029 Uiso 1 1 calc R
C4 C 0.4162(10) 0.9197(7) 1.2665(6) 0.0342(17) Uani 1 1 d .
H4A H 0.4164 0.8619 1.3294 0.051 Uiso 1 1 calc R
H4B H 0.3168 0.9878 1.2669 0.051 Uiso 1 1 calc R
H4C H 0.5087 0.9549 1.2721 0.051 Uiso 1 1 calc R
C5 C 0.5710(9) 0.9860(7) 1.0538(7) 0.0333(17) Uani 1 1 d .
H5A H 0.5657 1.0374 0.9849 0.040 Uiso 1 1 calc R
H5B H 0.5614 1.0428 1.1166 0.040 Uiso 1 1 calc R
C6 C 0.7343(9) 0.8904(9) 1.0600(8) 0.040(2) Uani 1 1 d .
H6A H 0.8193 0.9342 1.0582 0.060 Uiso 1 1 calc R
H6B H 0.7467 0.8350 0.9970 0.060 Uiso 1 1 calc R
H6C H 0.7422 0.8404 1.1289 0.060 Uiso 1 1 calc R
C7 C 0.4371(8) 0.8406(6) 0.9602(5) 0.0225(13) Uani 1 1 d .
H7A H 0.5344 0.7698 0.9702 0.027 Uiso 1 1 calc R
H7B H 0.3429 0.8054 0.9640 0.027 Uiso 1 1 calc R
C8 C 0.4423(12) 0.8986(8) 0.8466(7) 0.038(2) Uani 1 1 d .
H8A H 0.4485 0.8349 0.7910 0.057 Uiso 1 1 calc R
H8B H 0.5370 0.9315 0.8405 0.057 Uiso 1 1 calc R
H8C H 0.3449 0.9672 0.8343 0.057 Uiso 1 1 calc R
C9 C 0.7541(9) 0.9986(7) 0.5534(8) 0.0324(17) Uani 1 1 d .
H9A H 0.7258 1.0546 0.4871 0.039 Uiso 1 1 calc R
H9B H 0.7287 1.0515 0.6190 0.039 Uiso 1 1 calc R
C10 C 0.6495(10) 0.9076(8) 0.5555(8) 0.043(2) Uani 1 1 d .
H10A H 0.5360 0.9547 0.5561 0.065 Uiso 1 1 calc R
H10B H 0.6739 0.8532 0.6220 0.065 Uiso 1 1 calc R
H10C H 0.6712 0.8562 0.4898 0.065 Uiso 1 1 calc R
C11 C 0.9863(9) 0.8519(6) 0.6530(6) 0.0262(14) Uani 1 1 d .
H11A H 1.0351 0.7646 0.6468 0.031 Uiso 1 1 calc R
C12 C 0.9571(12) 0.9122(9) 0.7632(7) 0.042(2) Uani 1 1 d .
H12A H 0.9956 0.8486 0.8219 0.063 Uiso 1 1 calc R
H12B H 0.8418 0.9503 0.7725 0.063 Uiso 1 1 calc R
H12C H 1.0150 0.9771 0.7671 0.063 Uiso 1 1 calc R
C13 C 1.0124(8) 1.0433(6) 0.5491(6) 0.0256(14) Uani 1 1 d .
H13A H 0.9758 1.0953 0.6142 0.031 Uiso 1 1 calc R
H13B H 0.9738 1.0966 0.4824 0.031 Uiso 1 1 calc R
C14 C 1.1942(9) 1.0064(8) 0.5481(7) 0.0293(17) Uani 1 1 d .
H14A H 1.2328 1.0822 0.5461 0.044 Uiso 1 1 calc R
H14B H 1.2328 0.9572 0.4827 0.044 Uiso 1 1 calc R
H14C H 1.2348 0.9560 0.6149 0.044 Uiso 1 1 calc R
C15 C 0.9808(9) 0.8545(6) 0.4519(6) 0.0264(14) Uani 1 1 d .
H15A H 1.0978 0.8143 0.4552 0.032 Uiso 1 1 calc R
H15B H 0.9251 0.7870 0.4567 0.032 Uiso 1 1 calc R
C16 C 0.9418(12) 0.9230(9) 0.3419(7) 0.042(2) Uani 1 1 d .
H16A H 0.9754 0.8636 0.2824 0.064 Uiso 1 1 calc R
H16B H 0.9987 0.9886 0.3352 0.064 Uiso 1 1 calc R
H16C H 0.8257 0.9612 0.3367 0.064 Uiso 1 1 calc R

loop_
_atom_site_aniso_label
_atom_site_aniso_U_11
_atom_site_aniso_U_22
_atom_site_aniso_U_33
_atom_site_aniso_U_23
_atom_site_aniso_U_13
_atom_site_aniso_U_12
Pu1 0.0129(2) 0.0177(2) 0.0121(2) -0.00088(18) -0.00050(18) -0.00438(18)
Pu2 0.0135(2) 0.0184(2) 0.0130(2) -0.00143(19) 0.00030(18) -0.00494(18)
Cl1 0.0215(7) 0.0271(8) 0.0199(7) 0.0018(6) -0.0032(6) -0.0024(6)
Cl2 0.0241(8) 0.0275(8) 0.0207(8) -0.0079(6) 0.0006(6) -0.0078(7)
Cl3 0.0256(8) 0.0265(8) 0.0201(7) 0.0002(6) 0.0010(6) -0.0098(6)
Cl4 0.0246(8) 0.0298(9) 0.0216(8) -0.0080(7) 0.0034(6) -0.0079(7)
Cl5 0.0184(12) 0.0263(13) 0.0382(16) 0.0025(11) -0.0014(10) -0.0056(10)
Cl6 0.0314(14) 0.0273(13) 0.0252(12) -0.0049(9) 0.0068(10) -0.0141(11)
Cl7 0.0188(10) 0.0246(11) 0.0434(16) 0.0029(10) -0.0003(9) -0.0051(8)
Cl8 0.0315(12) 0.0265(11) 0.0259(12) 0.0001(9) -0.0085(9) -0.0041(9)
O1 0.024(3) 0.037(3) 0.025(3) 0.002(2) 0.006(2) -0.012(2)
O2 0.018(2) 0.028(2) 0.027(3) -0.003(2) 0.0001(19) -0.0046(19)
O3 0.024(2) 0.025(2) 0.023(2) -0.0060(19) -0.0036(19) -0.007(2)
O4 0.020(2) 0.032(3) 0.024(2) 0.007(2) -0.0027(19) -0.007(2)
O5 0.022(2) 0.025(2) 0.028(3) -0.003(2) 0.0031(19) -0.0110(19)
O6 0.018(2) 0.039(3) 0.023(2) -0.007(2) -0.0004(19) -0.003(2)
O7 0.023(2) 0.032(3) 0.029(3) 0.005(2) -0.007(2) -0.007(2)
O8 0.023(2) 0.031(3) 0.025(2) -0.002(2) 0.0008(19) -0.008(2)
O9 0.026(3) 0.040(3) 0.021(2) -0.006(2) 0.003(2) -0.019(2)
O10 0.024(3) 0.042(3) 0.021(2) 0.008(2) -0.0022(19) -0.012(2)
O11 0.019(2) 0.032(3) 0.027(3) -0.002(2) 0.0012(19) -0.012(2)
O12 0.021(2) 0.027(2) 0.018(2) -0.0041(19) 0.0029(18) -0.0047(19)
O13 0.027(4) 0.035(4) 0.020(3) 0.002(3) -0.002(3) -0.005(3)
O14 0.024(5) 0.018(4) 0.038(5) 0.003(4) 0.001(4) -0.003(3)
O15 0.025(5) 0.047(6) 0.022(4) -0.005(4) 0.001(3) -0.012(4)
O16 0.024(4) 0.026(3) 0.034(4) -0.004(3) 0.003(3) -0.015(3)
N1 0.025(3) 0.021(3) 0.016(3) -0.002(2) 0.000(2) -0.008(2)
N2 0.020(3) 0.017(3) 0.026(3) 0.003(2) -0.003(2) -0.006(2)
C1 0.029(4) 0.021(3) 0.024(3) -0.001(3) 0.005(3) 0.001(3)
C2 0.026(4) 0.039(4) 0.038(4) 0.001(3) 0.001(3) -0.004(3)
C3 0.027(3) 0.023(3) 0.021(3) 0.001(3) -0.006(3) -0.005(3)
C4 0.042(4) 0.036(4) 0.024(4) 0.004(3) 0.003(3) -0.009(3)
C5 0.031(4) 0.034(4) 0.039(4) -0.003(3) -0.001(3) -0.015(3)
C6 0.025(4) 0.052(5) 0.045(5) 0.002(4) 0.001(4) -0.013(4)
C7 0.028(3) 0.014(3) 0.025(3) -0.002(2) 0.004(3) -0.005(3)
C8 0.054(6) 0.027(4) 0.026(4) -0.009(3) 0.003(4) 0.003(4)
C9 0.023(4) 0.024(4) 0.051(5) -0.004(4) 0.009(4) -0.009(3)
C10 0.026(4) 0.043(5) 0.065(6) -0.002(4) 0.003(4) -0.017(4)
C11 0.036(4) 0.019(3) 0.021(3) -0.001(3) 0.003(3) -0.003(3)
C12 0.052(6) 0.045(5) 0.030(4) 0.000(4) 0.009(4) -0.013(4)
C13 0.024(3) 0.013(3) 0.038(4) -0.002(3) 0.002(3) -0.002(3)
C14 0.026(4) 0.026(4) 0.036(5) -0.004(3) 0.003(3) -0.007(3)
C15 0.031(4) 0.020(3) 0.027(4) -0.005(3) 0.005(3) -0.004(3)
C16 0.057(6) 0.043(5) 0.027(4) 0.001(4) 0.000(4) -0.013(4)

loop_
_atom_type_symbol
_atom_type_description
_atom_type_scat_dispersion_real
_atom_type_scat_dispersion_imag
_atom_type_scat_source
C C 0.0033 0.0016 'International Tables Vol C Tables 4.2.6.8 and 6.1.1.4'
H H 0.0000 0.0000 'International Tables Vol C Tables 4.2.6.8 and 6.1.1.4'
N N 0.0061 0.0033 'International Tables Vol C Tables 4.2.6.8 and 6.1.1.4'
O O 0.0106 0.0060 'International Tables Vol C Tables 4.2.6.8 and 6.1.1.4'
Cl Cl 0.1484 0.1585 'International Tables Vol C Tables 4.2.6.8 and 6.1.1.4'
Pu Pu -9.4100 4.3056 'International Tables Vol C Tables 4.2.6.8 and 6.1.1.4'

loop_
_geom_angle_atom_site_label_1
_geom_angle_atom_site_label_2
_geom_angle_atom_site_label_3
_geom_angle
O4 Pu1 O3 74.81(16)
O4 Pu1 O6 71.91(16)
O3 Pu1 O6 72.50(16)
O4 Pu1 O5 73.24(15)
O3 Pu1 O5 138.81(16)
O6 Pu1 O5 73.35(16)
O4 Pu1 O2 72.02(15)
O3 Pu1 O2 73.10(15)
O6 Pu1 O2 135.18(15)
O5 Pu1 O2 119.41(15)
O4 Pu1 O1 139.48(16)
O3 Pu1 O1 72.03(16)
O6 Pu1 O1 117.92(17)
O5 Pu1 O1 146.38(16)
O2 Pu1 O1 76.54(16)
O4 Pu1 Cl1 140.79(11)
O3 Pu1 Cl1 108.28(11)
O6 Pu1 Cl1 72.11(12)
O5 Pu1 Cl1 82.01(12)
O2 Pu1 Cl1 147.11(12)
O1 Pu1 Cl1 73.03(12)
O4 Pu1 Cl2 106.15(12)
O3 Pu1 Cl2 142.70(11)
O6 Pu1 Cl2 144.28(12)
O5 Pu1 Cl2 72.14(11)
O2 Pu1 Cl2 72.03(11)
O1 Pu1 Cl2 87.32(12)
Cl1 Pu1 Cl2 94.17(5)
O12 Pu2 O10 77.62(16)
O12 Pu2 O9 72.69(16)
O10 Pu2 O9 74.13(16)
O12 Pu2 O8 138.95(15)
O10 Pu2 O8 72.78(16)
O9 Pu2 O8 72.30(16)
O12 Pu2 O11 73.05(15)
O10 Pu2 O11 72.04(16)
O9 Pu2 O11 135.87(15)
O8 Pu2 O11 121.76(16)
O12 Pu2 O7 71.81(16)
O10 Pu2 O7 140.74(16)
O9 Pu2 O7 117.71(17)
O8 Pu2 O7 145.44(16)
O11 Pu2 O7 75.86(16)
O12 Pu2 Cl4 143.17(11)
O10 Pu2 Cl4 105.04(13)
O9 Pu2 Cl4 143.98(12)
O8 Pu2 Cl4 73.21(11)
O11 Pu2 Cl4 73.08(11)
O7 Pu2 Cl4 86.26(12)
O12 Pu2 Cl3 107.27(11)
O10 Pu2 Cl3 142.67(12)
O9 Pu2 Cl3 72.42(12)
O8 Pu2 Cl3 81.64(12)
O11 Pu2 Cl3 145.26(11)
O7 Pu2 Cl3 71.65(12)
Cl4 Pu2 Cl3 92.64(5)
C3 N1 C1 112.7(5)
C3 N1 C7 105.6(5)
C1 N1 C7 111.7(5)
C3 N1 C5 111.8(5)
C1 N1 C5 104.7(5)
C7 N1 C5 110.4(5)
C13 N2 C11 111.3(5)
C13 N2 C9 105.7(5)
C11 N2 C9 111.4(5)
C13 N2 C15 111.4(5)
C11 N2 C15 106.2(5)
C9 N2 C15 111.0(6)
N1 C1 C2 114.4(6)
N1 C3 C4 114.5(6)
C6 C5 N1 114.5(6)
C8 C7 N1 115.7(5)
N2 C9 C10 114.8(6)
C12 C11 N2 116.6(6)
N2 C13 C14 116.1(5)
C16 C15 N2 114.6(6)

loop_
_geom_bond_atom_site_label_1
_geom_bond_atom_site_label_2
_geom_bond_distance
Pu1 O4 2.448(4)
Pu1 O3 2.475(4)
Pu1 O6 2.476(5)
Pu1 O5 2.479(4)
Pu1 O2 2.485(4)
Pu1 O1 2.498(5)
Pu1 Cl1 2.8040(15)
Pu1 Cl2 2.8111(16)
Pu2 O12 2.472(4)
Pu2 O10 2.477(5)
Pu2 O9 2.479(5)
Pu2 O8 2.486(5)
Pu2 O11 2.492(4)
Pu2 O7 2.507(5)
Pu2 Cl4 2.7843(16)
Pu2 Cl3 2.8120(16)
N1 C3 1.507(8)
N1 C1 1.512(8)
N1 C7 1.526(8)
N1 C5 1.534(9)
N2 C13 1.503(8)
N2 C11 1.517(8)
N2 C9 1.520(9)
N2 C15 1.529(9)
C1 C2 1.528(10)
C3 C4 1.524(10)
C5 C6 1.522(11)
C7 C8 1.506(11)
C9 C10 1.520(10)
C11 C12 1.499(11)
C13 C14 1.513(10)
C15 C16 1.507(11)
